data_4030231
loop_
_publ_author_name
'Champarnaud-Mesjard, J.-C.'
'Mercurio, D.'
'Frit, B.'
'Follet-Houttemane, C.'
'Boivin, J.-C.'
'Roult, G.'

_publ_section_title
;
 Single crystal X-ray and powder neutron diffraction study of the A-La2O3
 type Bi(1-x)PbxF(2xy)O(1.5-0.5x-xy) solid solution
;
_journal_name_full 'European Journal of Solid State and Inorganic Chemistry'
_journal_page_first 137
_journal_page_last 153
_journal_volume 26
_journal_year 1989
_chemical_formula_sum 'Bi F O2 Pb'
_chemical_formula_weight 467.18
_space_group_IT_number 164
_symmetry_cell_setting trigonal
_symmetry_Int_Tables_number 164
_symmetry_space_group_name_Hall '-P 3 2"'
_symmetry_space_group_name_H-M 'P -3 m 1'
_cell_angle_alpha 90
_cell_angle_beta 90
_cell_angle_gamma 120
_cell_formula_units_Z 1
_cell_length_a 4.101(2)
_cell_length_b 4.101(2)
_cell_length_c 6.087(2)
_cell_volume 88.66(7)
_diffrn_ambient_temperature 293
_diffrn_radiation_probe x-ray
_diffrn_radiation_type MoK\a
_diffrn_radiation_wavelength 0.71069
_exptl_absorpt_coefficient_mu 93.1
_exptl_crystal_density_diffrn 8.64
_exptl_crystal_density_meas 8.60
_refine_ls_number_reflns 176
_refine_ls_R_factor_gt 0.039
_cod_data_source_file EJSSIC-1989-26-137-153-1.cif
_cod_data_source_block BiPbFO2-X-ray
_cod_original_cell_volume 20
_cod_database_code 4030231

loop_
_symmetry_equiv_pos_site_id
_symmetry_equiv_pos_as_xyz
1 x,y,z
2 -y,x-y,z
3 -x+y,-x,z
4 y,x,-z
5 -x,-x+y,-z
6 x-y,-y,-z
7 -x,-y,-z
8 y,-x+y,-z
9 x-y,x,-z
10 -y,-x,z
11 x,x-y,z
12 -x+y,y,z

loop_
_atom_site_label
_atom_site_type_symbol
_atom_site_thermal_displace_type
_atom_site_fract_x
_atom_site_fract_y
_atom_site_fract_z
_atom_site_occupancy
_atom_site_U_iso_or_equiv
O O Uiso 0.261(5) 0.521(5) 0.635(7) 0.333 0.038(9)
Bi Bi Uiso 0.33333 0.66667 0.2663(2) 0.500 0.0266(13)
Pb Pb Uiso 0.33333 0.66667 0.2663(2) 0.500 0.0266(13)
F1 F Uiso 0.00000 0.00000 0.00000 0.700 0.047(3)
F2 F Uiso 0.00000 0.00000 0.37(3) 0.150 0.05(4)

loop_
_atom_type_symbol
_atom_type_description
_atom_type_scat_dispersion_real
_atom_type_scat_dispersion_imag
_atom_type_scat_source
Bi Bi -4.1077 10.2566 ' International Tables Vol C Tables 4.2.6.8 and 6.1.1.4'
F F 0.0171 0.0103 ' International Tables Vol C Tables 4.2.6.8 and 6.1.1.4'
O O 0.0106 0.0060 ' International Tables Vol C Tables 4.2.6.8 and 6.1.1.4'
Pb Pb -3.3944 10.1111 ' International Tables Vol C Tables 4.2.6.8 and 6.1.1.4'

loop_
_geom_angle_atom_site_label_1
_geom_angle_atom_site_label_2
_geom_angle_atom_site_label_3
_geom_angle
_geom_angle_site_symmetry_1
_geom_angle_site_symmetry_3
_geom_angle_publ_flag
O O O 60(3) 2_665 3_565 yes

loop_
_geom_bond_atom_site_label_1
_geom_bond_atom_site_label_2
_geom_bond_distance
_geom_bond_site_symmetry_2
_geom_bond_publ_flag
O O 0.90(3) 2_665 yes
O O 0.90(3) 3_565 yes
